data_8103319
loop_
_publ_author_name
'Lan-Qin Chai'
'Yu-Li Zhang'
'Kai Cui'
'Zai-Rui Wang'
'Li-Wen Zhang'
'Yong-Ze Zhang'

_publ_section_title
;
 Crystal structure of
 2-(3,5-dichloro-2-hydroxyphenyl)-4-methyl-1,2-dihydroquinazoline 3-oxide,
 C15H12Cl2N2O2
;
_journal_issue 2
_journal_name_full 'Zeitschrift f\"ur Kristallographie - New Crystal Structures'
_journal_page_first 153
_journal_volume 227
_journal_year 2012
_chemical_formula_sum 'C15 H12 Cl2 N2 O2'
_chemical_formula_weight 323.17
_space_group_IT_number 14
_symmetry_cell_setting monoclinic
_symmetry_space_group_name_Hall '-P 2ybc'
_symmetry_space_group_name_H-M 'P 1 21/c 1'
_atom_sites_solution_hydrogens geom
_atom_sites_solution_primary direct
_atom_sites_solution_secondary difmap
_audit_creation_method SHELXL-97
_cell_angle_alpha 90.00
_cell_angle_beta 116.8770(10)
_cell_angle_gamma 90.00
_cell_formula_units_Z 4
_cell_length_a 10.7831(11)
_cell_length_b 14.6259(13)
_cell_length_c 9.7936(7)
_cell_measurement_reflns_used 2723
_cell_measurement_temperature 298(2)
_cell_measurement_theta_max 28.202
_cell_measurement_theta_min 2.535
_cell_volume 1377.7(2)
_computing_cell_refinement 'Bruker SMART'
_computing_data_collection 'Bruker SMART'
_computing_data_reduction 'Bruker SAINT'
_computing_molecular_graphics 'Bruker SHELXTL'
_computing_publication_material 'Bruker SHELXTL'
_computing_structure_refinement 'SHELXL-97 (Sheldrick, 1997)'
_computing_structure_solution 'SHELXS-97 (Sheldrick, 1990)'
_diffrn_ambient_temperature 298(2)
_diffrn_measured_fraction_theta_full 0.997
_diffrn_measured_fraction_theta_max 0.997
_diffrn_measurement_device_type 'CCD area detector'
_diffrn_measurement_method 'phi and omega scans'
_diffrn_radiation_monochromator graphite
_diffrn_radiation_source 'fine-focus sealed tube'
_diffrn_radiation_type MoK\a
_diffrn_radiation_wavelength 0.71073
_diffrn_reflns_av_R_equivalents 0.0272
_diffrn_reflns_av_sigmaI/netI 0.0308
_diffrn_reflns_limit_h_max 12
_diffrn_reflns_limit_h_min -12
_diffrn_reflns_limit_k_max 15
_diffrn_reflns_limit_k_min -17
_diffrn_reflns_limit_l_max 8
_diffrn_reflns_limit_l_min -11
_diffrn_reflns_number 6794
_diffrn_reflns_theta_full 25.01
_diffrn_reflns_theta_max 25.01
_diffrn_reflns_theta_min 2.53
_exptl_absorpt_coefficient_mu 0.476
_exptl_absorpt_correction_T_max 0.8943
_exptl_absorpt_correction_T_min 0.8250
_exptl_absorpt_correction_type multi-scan
_exptl_absorpt_process_details sadabs
_exptl_crystal_density_diffrn 1.558
_exptl_crystal_density_method 'not measured'
_exptl_crystal_F_000 664
_exptl_crystal_size_max 0.42
_exptl_crystal_size_mid 0.27
_exptl_crystal_size_min 0.24
_refine_diff_density_max 0.349
_refine_diff_density_min -0.308
_refine_diff_density_rms 0.072
_refine_ls_extinction_method none
_refine_ls_goodness_of_fit_ref 1.064
_refine_ls_hydrogen_treatment mixed
_refine_ls_matrix_type full
_refine_ls_number_parameters 191
_refine_ls_number_reflns 2417
_refine_ls_number_restraints 0
_refine_ls_restrained_S_all 1.064
_refine_ls_R_factor_all 0.0531
_refine_ls_R_factor_gt 0.0349
_refine_ls_shift/su_max 0.000
_refine_ls_shift/su_mean 0.000
_refine_ls_structure_factor_coef Fsqd
_refine_ls_weighting_details 'calc w=1/[\s^2^(Fo^2^)+(0.0494P)^2^+0.4631P] where P=(Fo^2^+2Fc^2^)/3'
_refine_ls_weighting_scheme calc
_refine_ls_wR_factor_gt 0.0843
_refine_ls_wR_factor_ref 0.0985
_reflns_number_gt 1829
_reflns_number_total 2417
_reflns_threshold_expression >2sigma(I)
_cod_data_source_file 1267-3655.cff
_cod_data_source_block 110809g
_cod_depositor_comments
;
The following automatic conversions were performed:

'_symmetry_cell_setting' value 'Monoclinic' changed to 'monoclinic'
according to /home/saulius/struct/CIF-dictionaries/cif_core.dic
dictionary named 'cif_core.dic' version 2.4.1 from 2010-06-29.

Automatic conversion script
Id: cif_fix_values 1891 2012-01-12 08:04:46Z andrius 
;
_cod_original_sg_symbol_H-M P2(1)/c
_cod_database_code 8103319

loop_
_symmetry_equiv_pos_as_xyz
'x, y, z'
'-x, y+1/2, -z+1/2'
'-x, -y, -z'
'x, -y-1/2, z-1/2'

loop_
_atom_site_label
_atom_site_type_symbol
_atom_site_fract_x
_atom_site_fract_y
_atom_site_fract_z
_atom_site_U_iso_or_equiv
_atom_site_adp_type
_atom_site_occupancy
_atom_site_symmetry_multiplicity
_atom_site_calc_flag
_atom_site_refinement_flags
Cl1 Cl -0.11378(7) 0.62166(4) 0.29764(8) 0.0457(2) Uani 1 1 d .
Cl2 Cl 0.20063(7) 0.70120(4) 0.01584(8) 0.0457(2) Uani 1 1 d .
N1 N 0.27295(19) 0.34853(11) 0.3841(2) 0.0262(4) Uani 1 1 d .
N2 N 0.2762(2) 0.34999(12) 0.1414(2) 0.0311(4) Uani 1 1 d .
H2 H 0.2416 0.3220 0.0548 0.037 Uiso 1 1 calc R
O1 O 0.19550(16) 0.31942(11) 0.44914(18) 0.0347(4) Uani 1 1 d .
O2 O -0.00159(17) 0.44001(11) 0.32426(19) 0.0383(4) Uani 1 1 d .
H2A H 0.0524 0.3973 0.3626 0.057 Uiso 1 1 calc R
C1 C 0.4776(3) 0.35131(17) 0.6276(3) 0.0377(6) Uani 1 1 d .
H1A H 0.4098 0.3382 0.6631 0.057 Uiso 1 1 calc R
H1B H 0.5263 0.4065 0.6748 0.057 Uiso 1 1 calc R
H1C H 0.5426 0.3016 0.6541 0.057 Uiso 1 1 calc R
C2 C 0.4066(2) 0.36305(14) 0.4582(3) 0.0269(5) Uani 1 1 d .
C3 C 0.4810(2) 0.38842(14) 0.3715(3) 0.0279(5) Uani 1 1 d .
C4 C 0.4151(2) 0.37678(14) 0.2119(3) 0.0298(5) Uani 1 1 d .
C5 C 0.4898(3) 0.39063(17) 0.1294(3) 0.0409(6) Uani 1 1 d .
H5 H 0.4470 0.3821 0.0239 0.049 Uiso 1 1 calc R
C6 C 0.6278(3) 0.41710(19) 0.2043(3) 0.0484(7) Uani 1 1 d .
H6 H 0.6774 0.4258 0.1485 0.058 Uiso 1 1 calc R
C7 C 0.6932(3) 0.43085(17) 0.3612(3) 0.0445(7) Uani 1 1 d .
H7 H 0.7853 0.4501 0.4101 0.053 Uiso 1 1 calc R
C8 C 0.6207(3) 0.41577(15) 0.4438(3) 0.0355(6) Uani 1 1 d .
H8 H 0.6650 0.4238 0.5494 0.043 Uiso 1 1 calc R
C9 C 0.1930(2) 0.37005(14) 0.2160(2) 0.0261(5) Uani 1 1 d .
H9 H 0.1108 0.3305 0.1724 0.031 Uiso 1 1 calc R
C10 C 0.1434(2) 0.46974(14) 0.1985(2) 0.0246(5) Uani 1 1 d .
C11 C 0.0497(2) 0.49677(15) 0.2538(2) 0.0271(5) Uani 1 1 d .
C12 C 0.0043(2) 0.58784(16) 0.2325(3) 0.0298(5) Uani 1 1 d .
C13 C 0.0511(2) 0.65117(15) 0.1620(2) 0.0310(5) Uani 1 1 d .
H13 H 0.0219 0.7117 0.1514 0.037 Uiso 1 1 calc R
C14 C 0.1425(2) 0.62214(15) 0.1075(2) 0.0298(5) Uani 1 1 d .
C15 C 0.1873(2) 0.53279(14) 0.1237(2) 0.0269(5) Uani 1 1 d .
H15 H 0.2473 0.5146 0.0843 0.032 Uiso 1 1 calc R

loop_
_atom_site_aniso_label
_atom_site_aniso_U_11
_atom_site_aniso_U_22
_atom_site_aniso_U_33
_atom_site_aniso_U_23
_atom_site_aniso_U_13
_atom_site_aniso_U_12
Cl1 0.0534(4) 0.0399(4) 0.0588(5) 0.0060(3) 0.0384(4) 0.0139(3)
Cl2 0.0564(5) 0.0354(3) 0.0525(4) 0.0128(3) 0.0307(4) 0.0008(3)
N1 0.0299(11) 0.0210(9) 0.0280(10) 0.0002(7) 0.0134(9) -0.0007(8)
N2 0.0332(11) 0.0312(10) 0.0280(11) -0.0086(8) 0.0130(9) -0.0009(8)
O1 0.0352(9) 0.0347(9) 0.0397(10) 0.0090(7) 0.0219(8) 0.0001(7)
O2 0.0378(10) 0.0339(9) 0.0513(11) 0.0100(8) 0.0273(9) 0.0053(7)
C1 0.0390(15) 0.0374(14) 0.0309(13) 0.0048(10) 0.0108(12) -0.0020(11)
C2 0.0290(13) 0.0186(10) 0.0296(12) -0.0003(9) 0.0102(11) 0.0017(9)
C3 0.0295(13) 0.0182(10) 0.0355(13) -0.0004(9) 0.0141(11) 0.0005(9)
C4 0.0337(14) 0.0202(11) 0.0375(14) -0.0008(9) 0.0178(12) 0.0039(9)
C5 0.0473(17) 0.0422(15) 0.0404(15) -0.0001(11) 0.0260(14) 0.0038(12)
C6 0.0462(18) 0.0494(16) 0.066(2) 0.0040(14) 0.0400(16) 0.0021(13)
C7 0.0326(15) 0.0408(15) 0.0617(19) 0.0015(13) 0.0228(14) -0.0031(11)
C8 0.0312(14) 0.0300(12) 0.0406(14) -0.0010(10) 0.0121(12) -0.0015(10)
C9 0.0245(12) 0.0231(11) 0.0277(12) -0.0034(9) 0.0091(10) -0.0022(9)
C10 0.0228(12) 0.0244(11) 0.0204(11) -0.0011(8) 0.0042(10) 0.0001(9)
C11 0.0258(12) 0.0282(11) 0.0235(12) -0.0001(9) 0.0077(10) -0.0013(9)
C12 0.0278(13) 0.0320(12) 0.0280(12) -0.0018(9) 0.0112(11) 0.0040(10)
C13 0.0348(13) 0.0250(11) 0.0276(12) 0.0004(9) 0.0093(11) 0.0041(10)
C14 0.0320(13) 0.0263(12) 0.0254(12) 0.0043(9) 0.0080(11) -0.0014(9)
C15 0.0251(12) 0.0305(12) 0.0232(11) -0.0013(9) 0.0091(10) 0.0003(9)

loop_
_atom_type_symbol
_atom_type_description
_atom_type_scat_dispersion_real
_atom_type_scat_dispersion_imag
_atom_type_scat_source
C C 0.0033 0.0016 'International Tables Vol C Tables 4.2.6.8 and 6.1.1.4'
H H 0.0000 0.0000 'International Tables Vol C Tables 4.2.6.8 and 6.1.1.4'
N N 0.0061 0.0033 'International Tables Vol C Tables 4.2.6.8 and 6.1.1.4'
O O 0.0106 0.0060 'International Tables Vol C Tables 4.2.6.8 and 6.1.1.4'
Cl Cl 0.1484 0.1585 'International Tables Vol C Tables 4.2.6.8 and 6.1.1.4'

loop_
_geom_angle_atom_site_label_1
_geom_angle_atom_site_label_2
_geom_angle_atom_site_label_3
_geom_angle
C2 N1 O1 124.11(18)
C2 N1 C9 121.10(17)
O1 N1 C9 114.68(17)
C4 N2 C9 118.31(18)
C4 N2 H2 120.8
C9 N2 H2 120.8
C11 O2 H2A 109.5
C2 C1 H1A 109.5
C2 C1 H1B 109.5
H1A C1 H1B 109.5
C2 C1 H1C 109.5
H1A C1 H1C 109.5
H1B C1 H1C 109.5
N1 C2 C3 118.6(2)
N1 C2 C1 118.9(2)
C3 C2 C1 122.5(2)
C8 C3 C4 119.0(2)
C8 C3 C2 121.8(2)
C4 C3 C2 118.9(2)
C5 C4 N2 121.9(2)
C5 C4 C3 119.6(2)
N2 C4 C3 118.5(2)
C6 C5 C4 119.9(2)
C6 C5 H5 120.0
C4 C5 H5 120.0
C5 C6 C7 121.0(2)
C5 C6 H6 119.5
C7 C6 H6 119.5
C8 C7 C6 119.3(2)
C8 C7 H7 120.3
C6 C7 H7 120.3
C7 C8 C3 121.1(2)
C7 C8 H8 119.5
C3 C8 H8 119.5
N2 C9 N1 109.68(17)
N2 C9 C10 114.07(17)
N1 C9 C10 108.58(16)
N2 C9 H9 108.1
N1 C9 H9 108.1
C10 C9 H9 108.1
C15 C10 C11 119.61(19)
C15 C10 C9 120.33(19)
C11 C10 C9 120.02(18)
O2 C11 C12 117.74(19)
O2 C11 C10 123.93(19)
C12 C11 C10 118.3(2)
C13 C12 C11 122.0(2)
C13 C12 Cl1 119.20(17)
C11 C12 Cl1 118.77(17)
C12 C13 C14 118.2(2)
C12 C13 H13 120.9
C14 C13 H13 120.9
C15 C14 C13 121.4(2)
C15 C14 Cl2 119.98(18)
C13 C14 Cl2 118.67(17)
C14 C15 C10 120.4(2)
C14 C15 H15 119.8
C10 C15 H15 119.8

loop_
_geom_bond_atom_site_label_1
_geom_bond_atom_site_label_2
_geom_bond_distance
Cl1 C12 1.734(2)
Cl2 C14 1.745(2)
N1 C2 1.305(3)
N1 O1 1.329(2)
N1 C9 1.506(3)
N2 C4 1.392(3)
N2 C9 1.420(3)
N2 H2 0.8600
O2 C11 1.347(3)
O2 H2A 0.8200
C1 C2 1.489(3)
C1 H1A 0.9600
C1 H1B 0.9600
C1 H1C 0.9600
C2 C3 1.457(3)
C3 C8 1.402(3)
C3 C4 1.404(3)
C4 C5 1.390(3)
C5 C6 1.384(4)
C5 H5 0.9300
C6 C7 1.385(4)
C6 H6 0.9300
C7 C8 1.374(3)
C7 H7 0.9300
C8 H8 0.9300
C9 C10 1.536(3)
C9 H9 0.9800
C10 C15 1.388(3)
C10 C11 1.402(3)
C11 C12 1.402(3)
C12 C13 1.380(3)
C13 C14 1.383(3)
C13 H13 0.9300
C14 C15 1.377(3)
C15 H15 0.9300

loop_
_geom_torsion_atom_site_label_1
_geom_torsion_atom_site_label_2
_geom_torsion_atom_site_label_3
_geom_torsion_atom_site_label_4
_geom_torsion
O1 N1 C2 C3 175.49(18)
C9 N1 C2 C3 -8.5(3)
O1 N1 C2 C1 -3.3(3)
C9 N1 C2 C1 172.69(18)
N1 C2 C3 C8 172.2(2)
C1 C2 C3 C8 -9.1(3)
N1 C2 C3 C4 -14.0(3)
C1 C2 C3 C4 164.8(2)
C9 N2 C4 C5 -156.5(2)
C9 N2 C4 C3 24.6(3)
C8 C3 C4 C5 1.3(3)
C2 C3 C4 C5 -172.7(2)
C8 C3 C4 N2 -179.72(19)
C2 C3 C4 N2 6.3(3)
N2 C4 C5 C6 -179.9(2)
C3 C4 C5 C6 -1.0(3)
C4 C5 C6 C7 -0.5(4)
C5 C6 C7 C8 1.6(4)
C6 C7 C8 C3 -1.2(4)
C4 C3 C8 C7 -0.2(3)
C2 C3 C8 C7 173.6(2)
C4 N2 C9 N1 -43.7(2)
C4 N2 C9 C10 78.3(2)
C2 N1 C9 N2 36.4(2)
O1 N1 C9 N2 -147.29(17)
C2 N1 C9 C10 -88.9(2)
O1 N1 C9 C10 87.5(2)
N2 C9 C10 C15 -4.0(3)
N1 C9 C10 C15 118.6(2)
N2 C9 C10 C11 173.87(19)
N1 C9 C10 C11 -63.5(2)
C15 C10 C11 O2 178.22(19)
C9 C10 C11 O2 0.3(3)
C15 C10 C11 C12 -0.6(3)
C9 C10 C11 C12 -178.53(19)
O2 C11 C12 C13 179.8(2)
C10 C11 C12 C13 -1.3(3)
O2 C11 C12 Cl1 0.1(3)
C10 C11 C12 Cl1 178.96(17)
C11 C12 C13 C14 1.9(3)
Cl1 C12 C13 C14 -178.37(17)
C12 C13 C14 C15 -0.6(3)
C12 C13 C14 Cl2 179.18(17)
C13 C14 C15 C10 -1.3(3)
Cl2 C14 C15 C10 178.98(17)
C11 C10 C15 C14 1.9(3)
C9 C10 C15 C14 179.8(2)
